data_1555816
loop_
_publ_author_name
'Zhang, Ming-Liang'
'Wu, Zhi-Jun'
'Zhao, Jian-Qiang'
'Luo, Yuan'
'Xu, Xiao-Ying'
'Zhang, Xiao-Mei'
'Yuan, Wei-Cheng'

_publ_section_title
;
 Michael Addition-Lactonization of Arylacetyl Phosphonate to
 \b,\g-Unsaturated \a-Keto Esters for the Synthesis of Chiral
 syn-3,4-Dihydropyranones and 5,6-Dihydropyranones.
;
_journal_issue 19
_journal_name_full 'Organic letters'
_journal_page_first 5110
_journal_page_last 5113
_journal_paper_doi 10.1021/acs.orglett.6b02558
_journal_volume 18
_journal_year 2016
_chemical_formula_moiety 'C20 H17 Cl O4'
_chemical_formula_sum 'C20 H17 Cl O4'
_chemical_formula_weight 356.79
_space_group_IT_number 14
_space_group_name_Hall '-P 2ybc'
_space_group_name_H-M_alt 'P 1 21/c 1'
_symmetry_cell_setting monoclinic
_symmetry_space_group_name_Hall '-P 2ybc'
_symmetry_space_group_name_H-M 'P 1 21/c 1'
_atom_sites_solution_hydrogens geom
_atom_sites_solution_primary direct
_atom_sites_solution_secondary difmap
_audit_creation_method SHELXL-97
_cell_angle_alpha 90.00
_cell_angle_beta 96.9600(10)
_cell_angle_gamma 90.00
_cell_formula_units_Z 4
_cell_length_a 6.2163(6)
_cell_length_b 23.306(2)
_cell_length_c 11.8875(12)
_cell_measurement_reflns_used 9967
_cell_measurement_temperature 100(2)
_cell_measurement_theta_max 30.67
_cell_measurement_theta_min 2.46
_cell_volume 1709.5(3)
_computing_cell_refinement 'Bruker SAINT'
_computing_data_collection 'Bruker APEX2'
_computing_data_reduction 'Bruker SAINT'
_computing_molecular_graphics 'Bruker SHELXTL'
_computing_publication_material 'Bruker SHELXTL'
_computing_structure_refinement 'SHELXL-97 (Sheldrick, 2008)'
_computing_structure_solution 'SHELXS-97 (Sheldrick, 2008)'
_diffrn_ambient_temperature 100(2)
_diffrn_measured_fraction_theta_full 0.966
_diffrn_measured_fraction_theta_max 0.966
_diffrn_measurement_device_type 'Bruker APEX-II CCD'
_diffrn_measurement_method '\f and \w scans'
_diffrn_radiation_monochromator graphite
_diffrn_radiation_source 'fine-focus sealed tube'
_diffrn_radiation_type MoK\a
_diffrn_radiation_wavelength 0.71073
_diffrn_reflns_av_R_equivalents 0.0249
_diffrn_reflns_av_sigmaI/netI 0.0220
_diffrn_reflns_limit_h_max 8
_diffrn_reflns_limit_h_min -8
_diffrn_reflns_limit_k_max 31
_diffrn_reflns_limit_k_min -32
_diffrn_reflns_limit_l_max 16
_diffrn_reflns_limit_l_min -16
_diffrn_reflns_number 17870
_diffrn_reflns_theta_full 29.99
_diffrn_reflns_theta_max 29.99
_diffrn_reflns_theta_min 1.75
_exptl_absorpt_coefficient_mu 0.245
_exptl_absorpt_correction_T_max 0.9190
_exptl_absorpt_correction_T_min 0.8336
_exptl_absorpt_correction_type multi-scan
_exptl_absorpt_process_details sadabs
_exptl_crystal_colour colourless
_exptl_crystal_density_diffrn 1.386
_exptl_crystal_density_method 'not measured'
_exptl_crystal_description block
_exptl_crystal_F_000 744
_exptl_crystal_size_max 0.77
_exptl_crystal_size_mid 0.62
_exptl_crystal_size_min 0.35
_refine_diff_density_max 0.444
_refine_diff_density_min -0.323
_refine_diff_density_rms 0.068
_refine_ls_extinction_method none
_refine_ls_goodness_of_fit_ref 1.092
_refine_ls_hydrogen_treatment constr
_refine_ls_matrix_type full
_refine_ls_number_parameters 227
_refine_ls_number_reflns 4816
_refine_ls_number_restraints 0
_refine_ls_restrained_S_all 1.092
_refine_ls_R_factor_all 0.0433
_refine_ls_R_factor_gt 0.0393
_refine_ls_shift/su_max 0.001
_refine_ls_shift/su_mean 0.000
_refine_ls_structure_factor_coef Fsqd
_refine_ls_weighting_details 'calc w=1/[\s^2^(Fo^2^)+(0.0536P)^2^+0.6611P] where P=(Fo^2^+2Fc^2^)/3'
_refine_ls_weighting_scheme calc
_refine_ls_wR_factor_gt 0.1041
_refine_ls_wR_factor_ref 0.1069
_reflns_number_gt 4403
_reflns_number_total 4816
_reflns_threshold_expression >2sigma(I)
_cod_data_source_file ol6b02558_si_003.cif
_cod_data_source_block mo_wlx_zml1_0m
_cod_depositor_comments
;
The following automatic conversions were performed:

data item '_symmetry_cell_setting' value 'Monoclinic' was changed to
'monoclinic' in accordance with the
/home/saulius/struct/COD-crude-data/automatic-downloads/DataCite-retrospective/ACS/depositions/lib/dictionaries/cif_core.dic
dictionary named 'cif_core.dic' version 2.4.2 last updated on
2011-04-26.

Automatic conversion script
Id: cif_fix_values 6909 2019-04-08 15:41:33Z antanas 
;
_cod_original_cell_volume 1709.6(3)
_cod_original_sg_symbol_H-M 'P 21/c'
_cod_database_code 1555816

loop_
_symmetry_equiv_pos_as_xyz
'x, y, z'
'-x, y+1/2, -z+1/2'
'-x, -y, -z'
'x, -y-1/2, z-1/2'

loop_
_atom_site_label
_atom_site_type_symbol
_atom_site_fract_x
_atom_site_fract_y
_atom_site_fract_z
_atom_site_U_iso_or_equiv
_atom_site_adp_type
_atom_site_occupancy
_atom_site_symmetry_multiplicity
_atom_site_calc_flag
_atom_site_refinement_flags
Cl1 Cl 0.29879(5) 0.469661(14) 0.33393(3) 0.02880(9) Uani 1 1 d .
O1 O 0.83638(15) 0.14353(4) 0.55554(7) 0.02344(18) Uani 1 1 d .
O2 O 1.04899(16) 0.18322(4) 0.70140(8) 0.0276(2) Uani 1 1 d .
O3 O 1.33025(14) 0.22125(4) 0.56264(8) 0.02495(19) Uani 1 1 d .
O4 O 1.47465(15) 0.27919(4) 0.69763(9) 0.0293(2) Uani 1 1 d .
C1 C 0.49714(19) 0.42030(5) 0.38648(10) 0.0214(2) Uani 1 1 d .
C2 C 0.44553(19) 0.36236(6) 0.38628(10) 0.0223(2) Uani 1 1 d .
H2 H 0.3034 0.3497 0.3592 0.027 Uiso 1 1 calc R
C3 C 0.60582(19) 0.32319(5) 0.42643(10) 0.0209(2) Uani 1 1 d .
H3 H 0.5728 0.2834 0.4255 0.025 Uiso 1 1 calc R
C4 C 0.81487(18) 0.34145(5) 0.46819(9) 0.0182(2) Uani 1 1 d .
C5 C 0.98590(19) 0.29939(5) 0.50991(10) 0.0186(2) Uani 1 1 d .
C6 C 1.0011(2) 0.24597(5) 0.43979(10) 0.0218(2) Uani 1 1 d .
H6A H 1.0740 0.2551 0.3724 0.026 Uiso 1 1 calc R
H6B H 0.8535 0.2318 0.4132 0.026 Uiso 1 1 calc R
C7 C 1.12742(19) 0.19965(5) 0.50904(10) 0.0211(2) Uani 1 1 d .
H7 H 1.1576 0.1678 0.4569 0.025 Uiso 1 1 calc R
C8 C 1.00247(19) 0.17504(5) 0.60131(10) 0.0199(2) Uani 1 1 d .
C9 C 0.6994(2) 0.11968(6) 0.63544(11) 0.0261(3) Uani 1 1 d .
H9A H 0.6260 0.1508 0.6728 0.031 Uiso 1 1 calc R
H9B H 0.7874 0.0969 0.6945 0.031 Uiso 1 1 calc R
C10 C 0.5356(2) 0.08208(6) 0.56729(12) 0.0295(3) Uani 1 1 d .
H10A H 0.4593 0.1044 0.5048 0.044 Uiso 1 1 calc R
H10B H 0.4311 0.0678 0.6161 0.044 Uiso 1 1 calc R
H10C H 0.6097 0.0496 0.5366 0.044 Uiso 1 1 calc R
C11 C 0.8613(2) 0.40024(5) 0.46590(10) 0.0210(2) Uani 1 1 d .
H11 H 1.0029 0.4133 0.4929 0.025 Uiso 1 1 calc R
C12 C 0.7040(2) 0.43979(5) 0.42483(10) 0.0224(2) Uani 1 1 d .
H12 H 0.7374 0.4795 0.4230 0.027 Uiso 1 1 calc R
C13 C 1.32121(19) 0.26912(5) 0.62810(11) 0.0220(2) Uani 1 1 d .
C14 C 1.13077(18) 0.30807(5) 0.60322(10) 0.0187(2) Uani 1 1 d .
C15 C 1.11583(18) 0.35643(5) 0.68376(9) 0.0182(2) Uani 1 1 d .
C16 C 0.92609(19) 0.36329(5) 0.73464(10) 0.0206(2) Uani 1 1 d .
H16 H 0.8113 0.3364 0.7195 0.025 Uiso 1 1 calc R
C17 C 0.9044(2) 0.40913(6) 0.80721(10) 0.0240(2) Uani 1 1 d .
H17 H 0.7750 0.4135 0.8415 0.029 Uiso 1 1 calc R
C18 C 1.0716(2) 0.44866(6) 0.82976(11) 0.0259(3) Uani 1 1 d .
H18 H 1.0564 0.4801 0.8790 0.031 Uiso 1 1 calc R
C19 C 1.2609(2) 0.44200(5) 0.77998(11) 0.0243(2) Uani 1 1 d .
H19 H 1.3753 0.4690 0.7954 0.029 Uiso 1 1 calc R
C20 C 1.28430(19) 0.39610(5) 0.70761(10) 0.0213(2) Uani 1 1 d .
H20 H 1.4148 0.3917 0.6743 0.026 Uiso 1 1 calc R

loop_
_atom_site_aniso_label
_atom_site_aniso_U_11
_atom_site_aniso_U_22
_atom_site_aniso_U_33
_atom_site_aniso_U_23
_atom_site_aniso_U_13
_atom_site_aniso_U_12
Cl1 0.02784(16) 0.03186(17) 0.02679(16) 0.00587(12) 0.00367(11) 0.00956(12)
O1 0.0282(4) 0.0251(4) 0.0167(4) -0.0008(3) 0.0011(3) -0.0058(3)
O2 0.0356(5) 0.0273(5) 0.0181(4) 0.0016(3) -0.0046(4) -0.0052(4)
O3 0.0215(4) 0.0221(4) 0.0305(5) -0.0015(3) 0.0003(3) 0.0004(3)
O4 0.0235(4) 0.0254(5) 0.0363(5) 0.0012(4) -0.0079(4) -0.0014(3)
C1 0.0240(5) 0.0247(6) 0.0153(5) 0.0033(4) 0.0019(4) 0.0047(4)
C2 0.0204(5) 0.0283(6) 0.0176(5) 0.0016(4) 0.0000(4) -0.0015(4)
C3 0.0242(5) 0.0210(5) 0.0169(5) 0.0014(4) 0.0003(4) -0.0037(4)
C4 0.0224(5) 0.0182(5) 0.0136(5) 0.0023(4) -0.0001(4) -0.0014(4)
C5 0.0218(5) 0.0168(5) 0.0169(5) 0.0028(4) 0.0012(4) -0.0026(4)
C6 0.0290(6) 0.0181(5) 0.0174(5) 0.0015(4) -0.0006(4) -0.0006(4)
C7 0.0238(5) 0.0180(5) 0.0208(5) 0.0004(4) 0.0004(4) -0.0005(4)
C8 0.0234(5) 0.0153(5) 0.0198(5) 0.0017(4) -0.0016(4) 0.0023(4)
C9 0.0300(6) 0.0292(6) 0.0189(5) 0.0027(5) 0.0025(5) -0.0055(5)
C10 0.0307(6) 0.0300(7) 0.0271(6) 0.0015(5) 0.0013(5) -0.0072(5)
C11 0.0246(5) 0.0195(5) 0.0179(5) 0.0020(4) -0.0015(4) -0.0030(4)
C12 0.0290(6) 0.0192(5) 0.0184(5) 0.0022(4) 0.0007(4) -0.0002(4)
C13 0.0215(5) 0.0195(5) 0.0244(6) 0.0026(4) 0.0001(4) -0.0023(4)
C14 0.0198(5) 0.0173(5) 0.0184(5) 0.0025(4) 0.0004(4) -0.0026(4)
C15 0.0199(5) 0.0184(5) 0.0153(5) 0.0033(4) -0.0024(4) -0.0017(4)
C16 0.0198(5) 0.0229(5) 0.0182(5) 0.0055(4) -0.0009(4) -0.0020(4)
C17 0.0244(5) 0.0283(6) 0.0188(5) 0.0048(4) 0.0008(4) 0.0039(5)
C18 0.0330(6) 0.0238(6) 0.0195(5) -0.0004(4) -0.0033(5) 0.0040(5)
C19 0.0264(6) 0.0218(6) 0.0225(6) 0.0010(4) -0.0054(4) -0.0041(4)
C20 0.0202(5) 0.0222(5) 0.0205(5) 0.0019(4) -0.0011(4) -0.0031(4)

loop_
_atom_type_symbol
_atom_type_description
_atom_type_scat_dispersion_real
_atom_type_scat_dispersion_imag
_atom_type_scat_source
C C 0.0033 0.0016 'International Tables Vol C Tables 4.2.6.8 and 6.1.1.4'
H H 0.0000 0.0000 'International Tables Vol C Tables 4.2.6.8 and 6.1.1.4'
O O 0.0106 0.0060 'International Tables Vol C Tables 4.2.6.8 and 6.1.1.4'
Cl Cl 0.1484 0.1585 'International Tables Vol C Tables 4.2.6.8 and 6.1.1.4'

loop_
_geom_angle_atom_site_label_1
_geom_angle_atom_site_label_2
_geom_angle_atom_site_label_3
_geom_angle
C8 O1 C9 115.44(9)
C13 O3 C7 116.46(9)
C12 C1 C2 121.60(11)
C12 C1 Cl1 119.20(10)
C2 C1 Cl1 119.18(9)
C1 C2 C3 118.80(11)
C1 C2 H2 120.6
C3 C2 H2 120.6
C2 C3 C4 121.14(11)
C2 C3 H3 119.4
C4 C3 H3 119.4
C3 C4 C11 118.35(11)
C3 C4 C5 120.90(10)
C11 C4 C5 120.71(10)
C14 C5 C4 123.48(10)
C14 C5 C6 119.70(10)
C4 C5 C6 116.76(10)
C5 C6 C7 110.52(10)
C5 C6 H6A 109.5
C7 C6 H6A 109.5
C5 C6 H6B 109.5
C7 C6 H6B 109.5
H6A C6 H6B 108.1
O3 C7 C6 111.15(10)
O3 C7 C8 107.97(9)
C6 C7 C8 112.40(10)
O3 C7 H7 108.4
C6 C7 H7 108.4
C8 C7 H7 108.4
O2 C8 O1 124.99(11)
O2 C8 C7 124.51(11)
O1 C8 C7 110.51(10)
O1 C9 C10 106.35(10)
O1 C9 H9A 110.5
C10 C9 H9A 110.5
O1 C9 H9B 110.5
C10 C9 H9B 110.5
H9A C9 H9B 108.6
C9 C10 H10A 109.5
C9 C10 H10B 109.5
H10A C10 H10B 109.5
C9 C10 H10C 109.5
H10A C10 H10C 109.5
H10B C10 H10C 109.5
C12 C11 C4 121.21(11)
C12 C11 H11 119.4
C4 C11 H11 119.4
C1 C12 C11 118.88(11)
C1 C12 H12 120.6
C11 C12 H12 120.6
O4 C13 O3 117.75(11)
O4 C13 C14 124.01(11)
O3 C13 C14 118.07(10)
C5 C14 C15 123.48(10)
C5 C14 C13 120.22(11)
C15 C14 C13 116.27(10)
C16 C15 C20 119.11(11)
C16 C15 C14 119.09(10)
C20 C15 C14 121.78(10)
C17 C16 C15 120.44(11)
C17 C16 H16 119.8
C15 C16 H16 119.8
C16 C17 C18 120.16(12)
C16 C17 H17 119.9
C18 C17 H17 119.9
C19 C18 C17 119.75(12)
C19 C18 H18 120.1
C17 C18 H18 120.1
C18 C19 C20 120.44(11)
C18 C19 H19 119.8
C20 C19 H19 119.8
C19 C20 C15 120.09(11)
C19 C20 H20 120.0
C15 C20 H20 120.0

loop_
_geom_bond_atom_site_label_1
_geom_bond_atom_site_label_2
_geom_bond_distance
Cl1 C1 1.7457(12)
O1 C8 1.3286(14)
O1 C9 1.4601(15)
O2 C8 1.2051(15)
O3 C13 1.3654(15)
O3 C7 1.4333(14)
O4 C13 1.2070(15)
C1 C12 1.3876(17)
C1 C2 1.3878(18)
C2 C3 1.3925(17)
C2 H2 0.9500
C3 C4 1.4000(16)
C3 H3 0.9500
C4 C11 1.4012(16)
C4 C5 1.4864(16)
C5 C14 1.3565(16)
C5 C6 1.5078(16)
C6 C7 1.5177(16)
C6 H6A 0.9900
C6 H6B 0.9900
C7 C8 1.5303(17)
C7 H7 1.0000
C9 C10 1.5035(18)
C9 H9A 0.9900
C9 H9B 0.9900
C10 H10A 0.9800
C10 H10B 0.9800
C10 H10C 0.9800
C11 C12 1.3887(16)
C11 H11 0.9500
C12 H12 0.9500
C13 C14 1.4928(16)
C14 C15 1.4890(16)
C15 C16 1.3983(16)
C15 C20 1.4000(16)
C16 C17 1.3900(18)
C16 H16 0.9500
C17 C18 1.3904(19)
C17 H17 0.9500
C18 C19 1.3887(19)
C18 H18 0.9500
C19 C20 1.3914(17)
C19 H19 0.9500
C20 H20 0.9500

loop_
_geom_torsion_atom_site_label_1
_geom_torsion_atom_site_label_2
_geom_torsion_atom_site_label_3
_geom_torsion_atom_site_label_4
_geom_torsion
C12 C1 C2 C3 0.46(17)
Cl1 C1 C2 C3 178.84(9)
C1 C2 C3 C4 1.04(17)
C2 C3 C4 C11 -1.69(17)
C2 C3 C4 C5 -179.41(10)
C3 C4 C5 C14 -139.94(12)
C11 C4 C5 C14 42.40(16)
C3 C4 C5 C6 42.95(15)
C11 C4 C5 C6 -134.71(11)
C14 C5 C6 C7 20.95(15)
C4 C5 C6 C7 -161.82(10)
C13 O3 C7 C6 54.29(13)
C13 O3 C7 C8 -69.42(12)
C5 C6 C7 O3 -50.83(13)
C5 C6 C7 C8 70.33(13)
C9 O1 C8 O2 2.47(17)
C9 O1 C8 C7 -177.56(10)
O3 C7 C8 O2 13.51(16)
C6 C7 C8 O2 -109.45(14)
O3 C7 C8 O1 -166.46(9)
C6 C7 C8 O1 70.58(12)
C8 O1 C9 C10 -175.37(10)
C3 C4 C11 C12 0.88(17)
C5 C4 C11 C12 178.60(10)
C2 C1 C12 C11 -1.25(18)
Cl1 C1 C12 C11 -179.63(9)
C4 C11 C12 C1 0.56(18)
C7 O3 C13 O4 160.06(11)
C7 O3 C13 C14 -24.66(15)
C4 C5 C14 C15 9.18(17)
C6 C5 C14 C15 -173.78(10)
C4 C5 C14 C13 -169.03(10)
C6 C5 C14 C13 8.01(16)
O4 C13 C14 C5 167.24(12)
O3 C13 C14 C5 -7.72(16)
O4 C13 C14 C15 -11.10(17)
O3 C13 C14 C15 173.95(10)
C5 C14 C15 C16 55.89(16)
C13 C14 C15 C16 -125.84(11)
C5 C14 C15 C20 -122.38(13)
C13 C14 C15 C20 55.89(15)
C20 C15 C16 C17 0.51(17)
C14 C15 C16 C17 -177.80(10)
C15 C16 C17 C18 0.04(18)
C16 C17 C18 C19 -0.34(18)
C17 C18 C19 C20 0.07(19)
C18 C19 C20 C15 0.48(18)
C16 C15 C20 C19 -0.77(17)
C14 C15 C20 C19 177.50(11)
